data_4111698
loop_
_publ_author_name
'Gregory J. Halder'
'Cameron J. Kepert'

_publ_contact_author
;
 Cameron J. Kepert
 School of Chemistry, F11
 University of Sydney
 NSW 2006
 Australia
;
_publ_contact_author_email c.kepert@chem.usyd.edu.au
_publ_contact_author_fax +61-2-9351-3329
_publ_contact_author_phone +61-2-9351-5741
_publ_section_title
;
 In Situ Single-Crystal X-ray Diffraction Studies of Desorption and
 Sorption in a Flexible Nanoporous Molecular Framework Material
;
_journal_name_full 'Journal of the American Chemical Society'
_journal_page_first 7891
_journal_page_last 7900
_journal_paper_doi 10.1021/ja042420k
_journal_volume 127
_journal_year 2005
_chemical_formula_moiety 'C15 H12 Co N5 O6, C H4 O'
_chemical_formula_sum 'C16 H16 Co N5 O7'
_chemical_formula_weight 449.27
_chemical_name_systematic
; 
 ? 
;
_space_group_IT_number 68
_symmetry_cell_setting orthorhombic
_symmetry_Int_Tables_number 68
_symmetry_space_group_name_Hall '-C 2a 2ac'
_symmetry_space_group_name_H-M 'C c c a :2'
_atom_sites_solution_hydrogens geom
_atom_sites_solution_primary direct
_atom_sites_solution_secondary difmap
_audit_creation_method SHELXL-97
_cell_angle_alpha 90.00
_cell_angle_beta 90.00
_cell_angle_gamma 90.00
_cell_formula_units_Z 8
_cell_length_a 12.0529(15)
_cell_length_b 19.227(2)
_cell_length_c 17.480(2)
_cell_measurement_reflns_used 783
_cell_measurement_temperature 300(2)
_cell_measurement_theta_max 24.311
_cell_measurement_theta_min 2.310
_cell_volume 4050.8(8)
_computing_cell_refinement 'SMART (BrukerAXS, 1997)'
_computing_data_collection 'SMART (BrukerAXS, 1997)'
_computing_data_reduction 'SAINT+ (BrukerAXS, 1997)'
_computing_molecular_graphics 'XPMA/ZORTEP, WebLab Viewer 3.7'
_computing_publication_material XCIF
_computing_structure_refinement 'SHELXL-97 (Sheldrick, 1997)'
_computing_structure_solution 'SHELXS-97 (Sheldrick, 1990)'
_diffrn_ambient_temperature 300(2)
_diffrn_measured_fraction_theta_full 0.953
_diffrn_measured_fraction_theta_max 0.953
_diffrn_measurement_device_type 'Bruker SMART 1000 CCD'
_diffrn_measurement_method \w
_diffrn_radiation_monochromator graphite
_diffrn_radiation_source 'fine-focus sealed tube'
_diffrn_radiation_type MoK\a
_diffrn_radiation_wavelength 0.71073
_diffrn_reflns_av_R_equivalents 0.0214
_diffrn_reflns_av_sigmaI/netI 0.0179
_diffrn_reflns_limit_h_max 15
_diffrn_reflns_limit_h_min -15
_diffrn_reflns_limit_k_max 25
_diffrn_reflns_limit_k_min -25
_diffrn_reflns_limit_l_max 21
_diffrn_reflns_limit_l_min -21
_diffrn_reflns_number 12053
_diffrn_reflns_theta_full 27.99
_diffrn_reflns_theta_max 27.98
_diffrn_reflns_theta_min 2.12
_diffrn_standards_decay_% 0.00
_diffrn_standards_number 0
_exptl_absorpt_coefficient_mu 0.895
_exptl_absorpt_correction_T_max 0.807
_exptl_absorpt_correction_T_min 0.624
_exptl_absorpt_correction_type empirical
_exptl_absorpt_process_details 'SADABS, Bruker 1995'
_exptl_crystal_colour purple-red
_exptl_crystal_density_diffrn 1.473
_exptl_crystal_description block-shaped
_exptl_crystal_F_000 1840
_exptl_crystal_size_max 0.39
_exptl_crystal_size_mid 0.26
_exptl_crystal_size_min 0.24
_refine_diff_density_max 0.595
_refine_diff_density_min -0.411
_refine_diff_density_rms 0.068
_refine_ls_extinction_method none
_refine_ls_goodness_of_fit_ref 1.053
_refine_ls_hydrogen_treatment constr
_refine_ls_matrix_type full
_refine_ls_number_parameters 143
_refine_ls_number_reflns 2335
_refine_ls_number_restraints 8
_refine_ls_restrained_S_all 1.058
_refine_ls_R_factor_all 0.0752
_refine_ls_R_factor_gt 0.0560
_refine_ls_shift/su_max 0.000
_refine_ls_shift/su_mean 0.000
_refine_ls_structure_factor_coef Fsqd
_refine_ls_weighting_details 'calc w=1/[\s^2^(Fo^2^)+(0.0751P)^2^+9.7486P] where P=(Fo^2^+2Fc^2^)/3'
_refine_ls_weighting_scheme calc
_refine_ls_wR_factor_gt 0.1526
_refine_ls_wR_factor_ref 0.1707
_reflns_number_gt 1746
_reflns_number_total 2335
_reflns_threshold_expression >2sigma(I)
_cod_data_source_file ja042420ksi20041217_014955.cif
_cod_data_source_block 1.(MeOH)
_cod_original_cell_volume 4050.7(9)
_cod_original_sg_symbol_Hall '-C 2b 2bc'
_cod_original_sg_symbol_H-M 'C c c a'
_cod_database_code 4111698

loop_
_symmetry_equiv_pos_as_xyz
'x, y, z'
'-x+1/2, -y, z'
'-x, y, -z+1/2'
'x+1/2, -y, -z+1/2'
'x+1/2, y+1/2, z'
'-x+1, -y+1/2, z'
'-x+1/2, y+1/2, -z+1/2'
'x+1, -y+1/2, -z+1/2'
'-x, -y, -z'
'x-1/2, y, -z'
'x, -y, z-1/2'
'-x-1/2, y, z-1/2'
'-x+1/2, -y+1/2, -z'
'x, y+1/2, -z'
'x+1/2, -y+1/2, z-1/2'
'-x, y+1/2, z-1/2'

loop_
_atom_site_label
_atom_site_type_symbol
_atom_site_fract_x
_atom_site_fract_y
_atom_site_fract_z
_atom_site_U_iso_or_equiv
_atom_site_adp_type
_atom_site_occupancy
_atom_site_symmetry_multiplicity
_atom_site_calc_flag
_atom_site_refinement_flags
_atom_site_disorder_assembly
_atom_site_disorder_group
Co1 Co 0.0000 0.2500 0.07549(4) 0.0643(3) Uani 1 2 d S . .
N1 N 0.0902(3) 0.15441(16) 0.07992(16) 0.0685(10) Uani 1 1 d . A .
C1 C 0.1398(3) 0.13355(17) 0.14360(19) 0.0570(9) Uani 1 1 d . . .
H1 H 0.1317 0.1606 0.1873 0.068 Uiso 1 1 calc R B .
C2 C 0.2028(3) 0.07375(17) 0.14845(19) 0.0560(9) Uani 1 1 d . A .
H2 H 0.2363 0.0616 0.1945 0.067 Uiso 1 1 calc R . .
C3 C 0.2160(3) 0.03219(17) 0.08513(19) 0.0580(9) Uani 1 1 d . . .
C4A C 0.1908(8) 0.0625(4) 0.0156(5) 0.0511(11) Uiso 0.425(6) 1 d P A 1
H4A H 0.2161 0.0430 -0.0299 0.061 Uiso 0.425(6) 1 calc PR A 1
C5A C 0.1269(8) 0.1225(5) 0.0149(5) 0.0533(12) Uiso 0.425(6) 1 d P A 1
H5A H 0.1082 0.1420 -0.0321 0.064 Uiso 0.425(6) 1 calc PR A 1
C4B C 0.1435(6) 0.0457(3) 0.0213(4) 0.0511(11) Uiso 0.575(6) 1 d P A 2
H4B H 0.1398 0.0147 -0.0195 0.061 Uiso 0.575(6) 1 calc PR A 2
C5B C 0.0799(6) 0.1053(3) 0.0215(4) 0.0533(12) Uiso 0.575(6) 1 d P A 2
H5B H 0.0293 0.1128 -0.0178 0.064 Uiso 0.575(6) 1 calc PR A 2
N2 N 0.0000 0.2500 -0.0477(2) 0.0559(11) Uani 1 2 d S . .
C6 C 0.0889(4) 0.2690(3) -0.0880(2) 0.0696(11) Uani 1 1 d . . .
H6 H 0.1522 0.2825 -0.0615 0.084 Uiso 1 1 calc R B .
C7 C 0.0921(3) 0.2695(2) -0.1664(2) 0.0681(10) Uani 1 1 d . B .
H7 H 0.1564 0.2831 -0.1917 0.082 Uiso 1 1 calc R . .
C8 C 0.0000 0.2500 -0.2076(3) 0.0503(10) Uani 1 2 d S . .
O1A O -0.1603(4) 0.1854(3) 0.0665(2) 0.1061(17) Uani 0.872(7) 1 d PD B 3
O2A O -0.0965(4) 0.2054(2) 0.1759(2) 0.0888(14) Uani 0.872(7) 1 d PD B 3
O1B O -0.143(3) 0.1406(19) 0.0729(15) 0.100 Uiso 0.128(7) 1 d PD B 4
O2B O -0.109(2) 0.2230(12) 0.118(2) 0.100 Uiso 0.128(7) 1 d PD B 4
O3 O -0.2354(4) 0.1374(3) 0.1656(3) 0.1394(19) Uani 1 1 d . B .
N4 N -0.1658(4) 0.1733(3) 0.1354(3) 0.0936(13) Uani 1 1 d D . .
C11A C -0.463(6) 0.050(4) 0.200(3) 0.236(18) Uiso 0.292(13) 1 d PD C 5
H11G H -0.5296 0.0474 0.1698 0.353 Uiso 0.29 1 calc P C 5
H11H H -0.4344 0.0968 0.1978 0.353 Uiso 0.29 1 calc P C 5
H11C H -0.4802 0.0387 0.2522 0.353 Uiso 0.29 1 calc P C 5
O11A O -0.385(3) 0.0042(18) 0.1719(16) 0.219(11) Uiso 0.292(13) 1 d PD C 5
H11A H -0.3780 -0.0284 0.2018 0.329 Uiso 0.29 1 calc P C 5
C11B C -0.478(11) 0.045(4) 0.237(4) 0.236(18) Uiso 0.208(13) 1 d PD C 6
H11D H -0.4734 -0.0028 0.2511 0.353 Uiso 0.21 1 calc P C 6
H11E H -0.5514 0.0623 0.2465 0.353 Uiso 0.21 1 calc P C 6
H11F H -0.4259 0.0715 0.2679 0.353 Uiso 0.21 1 calc P C 6
O11B O -0.452(4) 0.053(3) 0.161(3) 0.219(11) Uiso 0.208(13) 1 d PD C 6
H11B H -0.4105 0.0869 0.1551 0.329 Uiso 0.21 1 calc P C 6

loop_
_atom_site_aniso_label
_atom_site_aniso_U_11
_atom_site_aniso_U_22
_atom_site_aniso_U_33
_atom_site_aniso_U_23
_atom_site_aniso_U_13
_atom_site_aniso_U_12
Co1 0.0995(6) 0.0574(4) 0.0361(4) 0.000 0.000 0.0489(4)
N1 0.104(3) 0.0564(17) 0.0452(16) -0.0057(12) -0.0073(15) 0.0504(17)
C1 0.083(2) 0.0453(17) 0.0423(18) -0.0057(13) -0.0053(16) 0.0284(16)
C2 0.075(2) 0.0492(17) 0.0435(17) -0.0006(14) -0.0078(15) 0.0267(16)
C3 0.079(2) 0.0466(17) 0.0483(19) 0.0001(14) -0.0001(16) 0.0331(16)
N2 0.073(3) 0.060(2) 0.0348(19) 0.000 0.000 0.034(2)
C6 0.066(2) 0.099(3) 0.044(2) -0.0135(19) -0.0079(17) 0.012(2)
C7 0.064(2) 0.099(3) 0.0411(19) -0.0074(18) 0.0006(16) -0.003(2)
C8 0.058(3) 0.059(3) 0.034(2) 0.000 0.000 0.010(2)
O1A 0.112(3) 0.149(5) 0.058(2) 0.036(2) 0.005(2) 0.033(3)
O2A 0.131(4) 0.073(2) 0.063(2) 0.0014(18) 0.007(2) 0.028(2)
O3 0.151(4) 0.167(5) 0.101(3) 0.050(3) 0.018(3) -0.015(3)
N4 0.104(3) 0.109(3) 0.068(3) 0.036(3) 0.006(2) 0.030(3)

loop_
_atom_type_symbol
_atom_type_description
_atom_type_scat_dispersion_real
_atom_type_scat_dispersion_imag
_atom_type_scat_source
C C 0.0033 0.0016 'International Tables Vol C Tables 4.2.6.8 and 6.1.1.4'
H H 0.0000 0.0000 'International Tables Vol C Tables 4.2.6.8 and 6.1.1.4'
N N 0.0061 0.0033 'International Tables Vol C Tables 4.2.6.8 and 6.1.1.4'
O O 0.0106 0.0060 'International Tables Vol C Tables 4.2.6.8 and 6.1.1.4'
Co Co 0.3494 0.9721 'International Tables Vol C Tables 4.2.6.8 and 6.1.1.4'

loop_
_geom_angle_atom_site_label_1
_geom_angle_atom_site_label_2
_geom_angle_atom_site_label_3
_geom_angle
_geom_angle_site_symmetry_1
_geom_angle_site_symmetry_3
O2B Co1 O2B 124(3) 6_455 .
O2B Co1 N1 81.0(10) 6_455 .
O2B Co1 N1 97.0(10) . .
O2B Co1 N1 97.0(10) 6_455 6_455
O2B Co1 N1 81.0(10) . 6_455
N1 Co1 N1 175.85(15) . 6_455
O2B Co1 N2 118.0(14) 6_455 .
O2B Co1 N2 118.0(14) . .
N1 Co1 N2 92.08(8) . .
N1 Co1 N2 92.08(8) 6_455 .
N1 Co1 O2A 92.09(13) . 6_455
N1 Co1 O2A 84.70(13) 6_455 6_455
N2 Co1 O2A 140.52(13) . 6_455
N1 Co1 O2A 84.70(13) . .
N1 Co1 O2A 92.09(13) 6_455 .
N2 Co1 O2A 140.52(12) . .
O2A Co1 O2A 79.0(2) 6_455 .
N1 Co1 O1A 87.99(18) . .
N1 Co1 O1A 92.29(18) 6_455 .
N2 Co1 O1A 86.07(9) . .
O2A Co1 O1A 133.31(16) 6_455 .
O2A Co1 O1A 54.54(15) . .
N1 Co1 O1A 92.29(18) . 6_455
N1 Co1 O1A 87.99(18) 6_455 6_455
N2 Co1 O1A 86.07(9) . 6_455
O2A Co1 O1A 54.54(15) 6_455 6_455
O2A Co1 O1A 133.31(16) . 6_455
O1A Co1 O1A 172.14(19) . 6_455
C1 N1 C5A 114.7(4) . .
C1 N1 C5B 116.7(3) . .
C1 N1 Co1 121.3(2) . .
C5A N1 Co1 121.4(4) . .
C5B N1 Co1 120.7(3) . .
N1 C1 C2 123.5(3) . .
N1 C1 H1 118.3 . .
C2 C1 H1 118.3 . .
C3 C2 C1 119.9(3) . .
C3 C2 H2 120.1 . .
C1 C2 H2 120.1 . .
C2 C3 C4A 116.0(4) . .
C2 C3 C4B 116.7(3) . .
C2 C3 C3 123.2(2) . 2
C4A C3 C3 118.2(4) . 2
C4B C3 C3 119.0(3) . 2
C3 C4A C5A 118.7(7) . .
C3 C4A H4A 120.6 . .
C5A C4A H4A 120.6 . .
N1 C5A C4A 123.1(7) . .
N1 C5A H5A 118.5 . .
C4A C5A H5A 118.5 . .
C5B C4B C3 119.0(5) . .
C5B C4B H4B 120.5 . .
C3 C4B H4B 120.5 . .
C4B C5B N1 121.0(5) . .
C4B C5B H5B 119.5 . .
N1 C5B H5B 119.5 . .
C6 N2 C6 116.2(4) 6_455 .
C6 N2 Co1 121.9(2) 6_455 .
C6 N2 Co1 121.9(2) . .
N2 C6 C7 123.6(4) . .
N2 C6 H6 118.2 . .
C7 C6 H6 118.2 . .
C6 C7 C8 119.9(4) . .
C6 C7 H7 120.1 . .
C8 C7 H7 120.1 . .
C7 C8 C7 116.9(4) . 6_455
C7 C8 C8 121.5(2) . 3_554
C7 C8 C8 121.5(2) 6_455 3_554
N4 O1A Co1 94.6(4) . .
N4 O2A Co1 95.2(3) . .
N4 O2B Co1 147(3) . .
O3 N4 O2B 161.8(17) . .
O3 N4 O1A 125.0(6) . .
O3 N4 O2A 119.8(5) . .
O1A N4 O2A 115.0(5) . .
O3 N4 O1B 103.8(17) . .
O2B N4 O1B 93(2) . .
O11A C11A H11G 109.5 . .
O11A C11A H11H 109.5 . .
H11G C11A H11H 109.5 . .
O11A C11A H11C 109.5 . .
H11G C11A H11C 109.5 . .
H11H C11A H11C 109.5 . .
C11A O11A H11A 109.5 . .
O11B C11B H11D 109.5 . .
O11B C11B H11E 109.5 . .
H11D C11B H11E 109.5 . .
O11B C11B H11F 109.5 . .
H11D C11B H11F 109.5 . .
H11E C11B H11F 109.5 . .
C11B O11B H11B 109.5 . .

loop_
_geom_bond_atom_site_label_1
_geom_bond_atom_site_label_2
_geom_bond_distance
_geom_bond_site_symmetry_2
Co1 O2B 1.60(2) 6_455
Co1 O2B 1.60(2) .
Co1 N1 2.137(3) .
Co1 N1 2.137(3) 6_455
Co1 N2 2.154(4) .
Co1 O2A 2.273(4) 6_455
Co1 O2A 2.273(4) .
Co1 O1A 2.302(6) .
Co1 O1A 2.302(6) 6_455
N1 C1 1.326(4) .
N1 C5A 1.365(9) .
N1 C5B 1.396(7) .
C1 C2 1.381(4) .
C1 H1 0.9300 .
C2 C3 1.374(5) .
C2 H2 0.9300 .
C3 C4A 1.382(9) .
C3 C4B 1.440(7) .
C3 C3 1.485(6) 2
C4A C5A 1.388(11) .
C4A H4A 0.9300 .
C5A H5A 0.9300 .
C4B C5B 1.378(8) .
C4B H4B 0.9300 .
C5B H5B 0.9300 .
N2 C6 1.333(5) 6_455
N2 C6 1.333(5) .
C6 C7 1.371(5) .
C6 H6 0.9300 .
C7 C8 1.375(5) .
C7 H7 0.9300 .
C8 C7 1.375(5) 6_455
C8 C8 1.483(9) 3_554
O1A N4 1.229(5) .
O2A N4 1.256(6) .
O1B N4 1.289(16) .
O2B N4 1.214(16) .
O3 N4 1.207(6) .
C11A O11A 1.384(10) .
C11A H11G 0.9600 .
C11A H11H 0.9600 .
C11A H11C 0.9600 .
O11A H11A 0.8200 .
C11B O11B 1.389(10) .
C11B H11D 0.9600 .
C11B H11E 0.9600 .
C11B H11F 0.9600 .
O11B H11B 0.8200 .

loop_
_geom_hbond_atom_site_label_D
_geom_hbond_atom_site_label_H
_geom_hbond_atom_site_label_A
_geom_hbond_distance_DH
_geom_hbond_distance_HA
_geom_hbond_distance_DA
_geom_hbond_angle_DHA
_geom_hbond_site_symmetry_A
O11A H11A O3 0.82 2.58 3.09(4) 121.3 2_455
O11B H11B O3 0.82 2.33 3.07(6) 150.0 .

loop_
_geom_torsion_atom_site_label_1
_geom_torsion_atom_site_label_2
_geom_torsion_atom_site_label_3
_geom_torsion_atom_site_label_4
_geom_torsion
_geom_torsion_site_symmetry_3
_geom_torsion_site_symmetry_4
C1 N1 N1 C1 -31.2(7) 6_455 6_455
C2 C3 C3 C2 31.2(9) 2 2
C7 C8 C8 C7 37.4(5) 3_554 8_454
